data_4349035
loop_
_publ_author_name
'Dickie, Courtney M.'
'Nippe, Michael'

_publ_section_title
;
 Magnetization dynamics of a heterometallic Dy-isocarbonyl complex
;
_journal_issue 1
_journal_name_full 'Inorganic Chemistry Frontiers'
_journal_page_first 97
_journal_paper_doi 10.1039/C5QI00224A
_journal_volume 3
_journal_year 2016
_chemical_formula_moiety 'C44 H55 Dy O14 W3, C4 H8 O'
_chemical_formula_sum 'C48 H63 Dy O15 W3'
_chemical_formula_weight 1594.03
_chemical_properties_physical 'Air-sensitive, Moisture-sensitive'
_space_group_crystal_system triclinic
_space_group_IT_number 2
_space_group_name_Hall '-P 1'
_space_group_name_H-M_alt 'P -1'
_atom_sites_solution_hydrogens mixed
_atom_sites_solution_primary direct
_audit_creation_date 2015-10-19
_audit_creation_method
;
Olex2 1.2
(compiled 2015.01.26 svn.r3150 for OlexSys, GUI svn.r4998)
;
_audit_update_record
;
2015-10-19 deposited with the CCDC.
2015-12-04 downloaded from the CCDC.
;
_cell_angle_alpha 97.367(4)
_cell_angle_beta 101.318(4)
_cell_angle_gamma 92.721(4)
_cell_formula_units_Z 2
_cell_length_a 11.1292(8)
_cell_length_b 11.2334(8)
_cell_length_c 20.7030(16)
_cell_measurement_reflns_used 9927
_cell_measurement_temperature 110(2)
_cell_measurement_theta_max 25.2033
_cell_measurement_theta_min 2.2156
_cell_volume 2509.9(3)
_computing_molecular_graphics 'Olex2 (Dolomanov et al., 2009)'
_computing_publication_material 'Olex2 (Dolomanov et al., 2009)'
_computing_structure_refinement 'XL (Sheldrick, 2008)'
_computing_structure_solution 'XS (Sheldrick, 2008)'
_diffrn_ambient_temperature 110(2)
_diffrn_measured_fraction_theta_full 1.000
_diffrn_measured_fraction_theta_max 0.990
_diffrn_measurement_device_type 'Bruker APEX-II CCD'
_diffrn_measurement_method '\f and \w scans'
_diffrn_radiation_type MoK\a
_diffrn_radiation_wavelength 0.71073
_diffrn_reflns_av_R_equivalents 0.0997
_diffrn_reflns_av_unetI/netI 0.0685
_diffrn_reflns_Laue_measured_fraction_full 1.000
_diffrn_reflns_Laue_measured_fraction_max 0.990
_diffrn_reflns_limit_h_max 14
_diffrn_reflns_limit_h_min -14
_diffrn_reflns_limit_k_max 15
_diffrn_reflns_limit_k_min -14
_diffrn_reflns_limit_l_max 27
_diffrn_reflns_limit_l_min -27
_diffrn_reflns_number 91582
_diffrn_reflns_point_group_measured_fraction_full 1.000
_diffrn_reflns_point_group_measured_fraction_max 0.990
_diffrn_reflns_theta_full 25.242
_diffrn_reflns_theta_max 28.487
_diffrn_reflns_theta_min 1.013
_exptl_absorpt_coefficient_mu 8.389
_exptl_absorpt_correction_T_max 0.7457
_exptl_absorpt_correction_T_min 0.5282
_exptl_absorpt_correction_type multi-scan
_exptl_absorpt_process_details SADABS
_exptl_crystal_colour yellow
_exptl_crystal_density_diffrn 2.109
_exptl_crystal_description block
_exptl_crystal_F_000 1518
_exptl_crystal_preparation 'Magnetic properties'
_exptl_crystal_size_max 0.15
_exptl_crystal_size_mid 0.15
_exptl_crystal_size_min 0.15
_refine_diff_density_max 1.413
_refine_diff_density_min -1.772
_refine_diff_density_rms 0.262
_refine_ls_extinction_method none
_refine_ls_goodness_of_fit_ref 1.035
_refine_ls_hydrogen_treatment mixed
_refine_ls_matrix_type full
_refine_ls_number_parameters 595
_refine_ls_number_reflns 12574
_refine_ls_number_restraints 0
_refine_ls_restrained_S_all 1.035
_refine_ls_R_factor_all 0.0702
_refine_ls_R_factor_gt 0.0431
_refine_ls_shift/su_max 0.001
_refine_ls_shift/su_mean 0.000
_refine_ls_structure_factor_coef Fsqd
_refine_ls_weighting_details 'w=1/[\s^2^(Fo^2^)+(0.0405P)^2^+6.7156P] where P=(Fo^2^+2Fc^2^)/3'
_refine_ls_weighting_scheme calc
_refine_ls_wR_factor_gt 0.0890
_refine_ls_wR_factor_ref 0.1027
_reflns_Friedel_coverage 0.000
_reflns_number_gt 9102
_reflns_number_total 12574
_reflns_threshold_expression 'I > 2\s(I)'
_cod_data_source_file c5qi00224a2.cif
_cod_data_source_block 'data_0m'
_cod_database_code 4349035
_shelxl_version_number 2014/6
_shelx_space_group_comment
;
The symmetry employed for this shelxl refinement is uniquely defined
by the following loop, which should always be used as a source of
symmetry information in preference to the above space-group names.
They are only intended as comments.
;
_shelx_estimated_absorpt_t_max 0.366
_shelx_estimated_absorpt_t_min 0.366
_olex2_refinement_description
;
1. Fixed Uiso
 At 1.2 times of:
  All C(H) groups, All C(H,H) groups
2. Uiso/Uaniso restraints and constraints
Uanis(C23) = Uanis(C22) = Uanis(C21) = Uanis(C20) = Uanis(C24)
3. Others
 Fixed Sof: H21(0.64) H21A(0.36) H22(0.64) H22A(0.36) C20(0.64) H20(0.64)
 C23(0.64) H23(0.64) C24(0.64) H24(0.64) C22A(0.36) H22B(0.36) C23A(0.36)
 H23A(0.36) C24A(0.36) H24A(0.36)
4.a Ternary CH refined with riding coordinates:
 C21(H21), C21(H21A), C22(H22), C22(H22A)
4.b Secondary CH2 refined with riding coordinates:
 C25(H25A,H25B), C26(H26A,H26B), C27(H27A,H27B), C28(H28A,H28B), C29(H29A,
 H29B), C30(H30A,H30B), C31(H31A,H31B), C32(H32A,H32B), C33(H33A,H33B),
 C34(H34A,H34B), C35(H35A,H35B), C36(H36A,H36B), C37(H37A,H37B), C38(H38A,H38B),
  C39(H39A,H39B), C40(H40A,H40B), C41(H41A,H41B), C42(H42A,H42B), C43(H43A,
 H43B), C44(H44A,H44B), C1S(H1SA,H1SB), C2S(H2SA,H2SB), C3S(H3SA,H3SB),
 C4S(H4SA,H4SB)
4.c Aromatic/amide H refined with riding coordinates:
 C10(H10), C11(H11), C12(H12), C13(H13), C14(H14), C15(H15), C17(H17),
 C18(H18), C19(H19), C20(H20), C23(H23), C24(H24), C22A(H22B), C23A(H23A),
 C24A(H24A)
;
_olex2_submission_special_instructions 'No special instructions were received'

loop_
_space_group_symop_operation_xyz
'x, y, z'
'-x, -y, -z'

loop_
_atom_site_label
_atom_site_type_symbol
_atom_site_fract_x
_atom_site_fract_y
_atom_site_fract_z
_atom_site_U_iso_or_equiv
_atom_site_adp_type
_atom_site_occupancy
_atom_site_site_symmetry_order
_atom_site_calc_flag
_atom_site_refinement_flags_posn
_atom_site_refinement_flags_occupancy
_atom_site_disorder_assembly
_atom_site_disorder_group
W1 W 0.04560(3) 0.80895(3) 0.39035(2) 0.01832(8) Uani 1 1 d . . . .
W2 W 0.17161(3) 0.87764(3) 0.10408(2) 0.01913(8) Uani 1 1 d . . . .
W3 W 0.63479(3) 0.22017(3) 0.33959(2) 0.02213(8) Uani 1 1 d . . . .
Dy1 Dy 0.31690(3) 0.53426(3) 0.25121(2) 0.01484(8) Uani 1 1 d . . . .
O1 O 0.1903(5) 0.6621(5) 0.2986(3) 0.0257(13) Uani 1 1 d . . . .
O2 O 0.2772(5) 0.6837(5) 0.1878(3) 0.0250(13) Uani 1 1 d . . . .
O3 O 0.4474(5) 0.3893(5) 0.2749(3) 0.0210(12) Uani 1 1 d . . . .
O4 O 0.2276(5) 0.4084(5) 0.3192(3) 0.0210(12) Uani 1 1 d . . . .
O5 O 0.4338(5) 0.6269(4) 0.3562(2) 0.0215(12) Uani 1 1 d . . . .
O6 O 0.5146(5) 0.6165(5) 0.2329(2) 0.0192(11) Uani 1 1 d . . . .
O7 O 0.1143(5) 0.4690(5) 0.1908(3) 0.0209(12) Uani 1 1 d . . . .
O8 O 0.3385(5) 0.4345(5) 0.1431(3) 0.0215(12) Uani 1 1 d . . . .
O9 O -0.0590(6) 0.9379(6) 0.2693(3) 0.0420(17) Uani 1 1 d . . . .
O10 O 0.2691(5) 0.9997(5) 0.4279(3) 0.0312(14) Uani 1 1 d . . . .
O11 O -0.0656(6) 0.7125(6) 0.0437(3) 0.0442(18) Uani 1 1 d . . . .
O12 O 0.3015(6) 0.7454(6) -0.0019(3) 0.0345(15) Uani 1 1 d . . . .
O13 O 0.7209(6) 0.4256(6) 0.4578(3) 0.0385(16) Uani 1 1 d . . . .
O14 O 0.8244(6) 0.3265(7) 0.2670(4) 0.051(2) Uani 1 1 d . . . .
C1 C 0.1348(7) 0.7220(6) 0.3348(4) 0.0208(16) Uani 1 1 d . . . .
C2 C 0.2332(7) 0.7579(7) 0.1545(4) 0.0199(16) Uani 1 1 d . . . .
C3 C 0.5228(7) 0.3248(7) 0.3001(4) 0.0236(17) Uani 1 1 d . . . .
C4 C -0.0182(7) 0.8918(7) 0.3147(4) 0.0254(18) Uani 1 1 d . . . .
C5 C 0.1848(7) 0.9278(7) 0.4125(4) 0.0240(18) Uani 1 1 d . . . .
C6 C 0.2530(8) 0.7969(7) 0.0378(4) 0.0261(18) Uani 1 1 d . . . .
C7 C 0.0247(8) 0.7725(8) 0.0659(4) 0.0301(19) Uani 1 1 d . . . .
C8 C 0.7557(8) 0.2883(8) 0.2958(5) 0.034(2) Uani 1 1 d . . . .
C9 C 0.6874(8) 0.3496(8) 0.4131(5) 0.031(2) Uani 1 1 d . . . .
C10 C 0.0153(8) 0.6684(8) 0.4634(4) 0.0273(19) Uani 1 1 d . . . .
H10 H 0.0689 0.6084 0.4714 0.033 Uiso 1 1 calc R . . .
C11 C -0.0905(7) 0.6580(7) 0.4136(4) 0.0246(18) Uani 1 1 d . . . .
H11 H -0.1195 0.5909 0.3821 0.029 Uiso 1 1 calc R . . .
C12 C -0.1458(7) 0.7696(7) 0.4200(4) 0.0257(18) Uani 1 1 d . . . .
H12 H -0.2180 0.7875 0.3930 0.031 Uiso 1 1 calc R . . .
C13 C -0.0751(7) 0.8477(7) 0.4727(4) 0.0262(19) Uani 1 1 d . . . .
H13 H -0.0917 0.9257 0.4875 0.031 Uiso 1 1 calc R . . .
C14 C 0.0277(8) 0.7858(8) 0.4999(4) 0.0287(19) Uani 1 1 d . . . .
H14 H 0.0914 0.8168 0.5352 0.034 Uiso 1 1 calc R . . .
C15 C 0.0757(7) 1.0377(7) 0.1526(4) 0.0261(18) Uani 1 1 d . . . .
H15 H 0.0018 1.0227 0.1656 0.031 Uiso 1 1 calc R . . .
C16 C 0.0920(11) 1.0659(8) 0.0889(5) 0.042(3) Uani 1 1 d . . . .
H16 H 0.044(9) 1.073(9) 0.054(5) 0.051 Uiso 1 1 d R . . .
C17 C 0.2163(11) 1.0812(8) 0.0910(5) 0.048(3) Uani 1 1 d . . . .
H17 H 0.2519 1.1001 0.0561 0.057 Uiso 1 1 calc R . . .
C18 C 0.2797(8) 1.0639(8) 0.1531(5) 0.036(2) Uani 1 1 d . . . .
H18 H 0.3647 1.0690 0.1670 0.043 Uiso 1 1 calc R . . .
C19 C 0.1949(8) 1.0375(7) 0.1911(4) 0.0254(18) Uani 1 1 d . . . .
H19 H 0.2137 1.0221 0.2349 0.030 Uiso 1 1 calc R . . .
C21 C 0.6521(8) 0.0628(8) 0.4061(5) 0.0326(12) Uani 1 1 d . . . .
H21 H 0.6928 0.0767 0.4532 0.039 Uiso 0.64 1 calc R P A 1
H21A H 0.6775 0.0661 0.4544 0.039 Uiso 0.36 1 calc R P B 2
C22 C 0.7166(9) 0.0333(8) 0.3563(5) 0.0326(12) Uani 1 1 d . . . .
H22 H 0.8025 0.0137 0.3612 0.039 Uiso 0.64 1 calc R P C 1
H22A H 0.8058 0.0289 0.3679 0.039 Uiso 0.36 1 calc R P D 2
C25 C 0.2504(8) 0.2837(7) 0.3265(4) 0.0278(19) Uani 1 1 d . . . .
H25A H 0.3235 0.2790 0.3602 0.033 Uiso 1 1 calc R . . .
H25B H 0.2599 0.2390 0.2848 0.033 Uiso 1 1 calc R . . .
C26 C 0.1341(9) 0.2357(8) 0.3481(5) 0.042(2) Uani 1 1 d . . . .
H26A H 0.0685 0.2088 0.3099 0.051 Uiso 1 1 calc R . . .
H26B H 0.1514 0.1699 0.3737 0.051 Uiso 1 1 calc R . . .
C27 C 0.1023(9) 0.3426(8) 0.3894(5) 0.037(2) Uani 1 1 d . . . .
H27A H 0.1530 0.3533 0.4338 0.044 Uiso 1 1 calc R . . .
H27B H 0.0165 0.3355 0.3926 0.044 Uiso 1 1 calc R . . .
C28 C 0.1276(8) 0.4444(8) 0.3529(5) 0.032(2) Uani 1 1 d . . . .
H28A H 0.0550 0.4572 0.3208 0.038 Uiso 1 1 calc R . . .
H28B H 0.1524 0.5181 0.3837 0.038 Uiso 1 1 calc R . . .
C29 C 0.4550(8) 0.5750(7) 0.4175(4) 0.0265(18) Uani 1 1 d . . . .
H29A H 0.4938 0.4999 0.4120 0.032 Uiso 1 1 calc R . . .
H29B H 0.3782 0.5597 0.4316 0.032 Uiso 1 1 calc R . . .
C30 C 0.5384(8) 0.6673(8) 0.4674(4) 0.035(2) Uani 1 1 d . . . .
H30A H 0.6236 0.6616 0.4638 0.042 Uiso 1 1 calc R . . .
H30B H 0.5306 0.6592 0.5125 0.042 Uiso 1 1 calc R . . .
C31 C 0.4909(9) 0.7831(8) 0.4471(4) 0.033(2) Uani 1 1 d . . . .
H31A H 0.5526 0.8499 0.4631 0.040 Uiso 1 1 calc R . . .
H31B H 0.4174 0.8012 0.4639 0.040 Uiso 1 1 calc R . . .
C32 C 0.4629(8) 0.7576(7) 0.3714(4) 0.0273(19) Uani 1 1 d . . . .
H32A H 0.3936 0.8004 0.3528 0.033 Uiso 1 1 calc R . . .
H32B H 0.5335 0.7815 0.3537 0.033 Uiso 1 1 calc R . . .
C33 C 0.6366(7) 0.5925(8) 0.2681(5) 0.0274(19) Uani 1 1 d . . . .
H33A H 0.6522 0.5089 0.2570 0.033 Uiso 1 1 calc R . . .
H33B H 0.6434 0.6100 0.3159 0.033 Uiso 1 1 calc R . . .
C34 C 0.7246(8) 0.6735(10) 0.2456(5) 0.043(3) Uani 1 1 d . . . .
H34A H 0.8037 0.6398 0.2477 0.052 Uiso 1 1 calc R . . .
H34B H 0.7359 0.7524 0.2721 0.052 Uiso 1 1 calc R . . .
C35 C 0.6613(8) 0.6796(10) 0.1738(5) 0.044(3) Uani 1 1 d . . . .
H35A H 0.6913 0.7506 0.1579 0.052 Uiso 1 1 calc R . . .
H35B H 0.6723 0.6084 0.1444 0.052 Uiso 1 1 calc R . . .
C36 C 0.5303(7) 0.6861(8) 0.1800(4) 0.030(2) Uani 1 1 d . . . .
H36A H 0.5124 0.7690 0.1912 0.036 Uiso 1 1 calc R . . .
H36B H 0.4757 0.6523 0.1385 0.036 Uiso 1 1 calc R . . .
C37 C 0.0117(7) 0.5399(8) 0.1703(5) 0.038(2) Uani 1 1 d . . . .
H37A H 0.0355 0.5998 0.1444 0.045 Uiso 1 1 calc R . . .
H37B H -0.0128 0.5814 0.2092 0.045 Uiso 1 1 calc R . . .
C38 C -0.0907(10) 0.4602(9) 0.1304(7) 0.068(4) Uani 1 1 d . . . .
H38A H -0.1221 0.4906 0.0890 0.082 Uiso 1 1 calc R . . .
H38B H -0.1568 0.4543 0.1544 0.082 Uiso 1 1 calc R . . .
C39 C -0.0426(8) 0.3408(8) 0.1168(5) 0.036(2) Uani 1 1 d . . . .
H39A H -0.0208 0.3300 0.0734 0.044 Uiso 1 1 calc R . . .
H39B H -0.1027 0.2766 0.1186 0.044 Uiso 1 1 calc R . . .
C40 C 0.0698(7) 0.3428(7) 0.1714(4) 0.0266(18) Uani 1 1 d . . . .
H40A H 0.0487 0.3090 0.2089 0.032 Uiso 1 1 calc R . . .
H40B H 0.1320 0.2965 0.1554 0.032 Uiso 1 1 calc R . . .
C41 C 0.4397(7) 0.3632(7) 0.1302(4) 0.0247(18) Uani 1 1 d . . . .
H41A H 0.4304 0.2844 0.1439 0.030 Uiso 1 1 calc R . . .
H41B H 0.5175 0.4030 0.1547 0.030 Uiso 1 1 calc R . . .
C42 C 0.4357(10) 0.3513(11) 0.0579(5) 0.052(3) Uani 1 1 d . . . .
H42A H 0.4078 0.2697 0.0371 0.062 Uiso 1 1 calc R . . .
H42B H 0.5166 0.3704 0.0495 0.062 Uiso 1 1 calc R . . .
C43 C 0.3473(9) 0.4384(9) 0.0312(4) 0.039(2) Uani 1 1 d . . . .
H43A H 0.3896 0.5157 0.0307 0.047 Uiso 1 1 calc R . . .
H43B H 0.3032 0.4076 -0.0135 0.047 Uiso 1 1 calc R . . .
C44 C 0.2628(8) 0.4483(9) 0.0788(4) 0.036(2) Uani 1 1 d . . . .
H44A H 0.2282 0.5260 0.0806 0.043 Uiso 1 1 calc R . . .
H44B H 0.1962 0.3856 0.0657 0.043 Uiso 1 1 calc R . . .
C20 C 0.5350(15) 0.0698(14) 0.3873(9) 0.0326(12) Uani 0.64 1 d . P E 1
H20 H 0.4802 0.0912 0.4147 0.039 Uiso 0.64 1 calc R P E 1
C23 C 0.6172(17) 0.0106(14) 0.2951(8) 0.0326(12) Uani 0.64 1 d . P E 1
H23 H 0.6255 -0.0162 0.2520 0.039 Uiso 0.64 1 calc R P E 1
C24 C 0.5060(15) 0.0389(13) 0.3172(9) 0.0326(12) Uani 0.64 1 d . P E 1
H24 H 0.4285 0.0373 0.2902 0.039 Uiso 0.64 1 calc R P E 1
C22A C 0.667(2) 0.021(2) 0.3003(12) 0.018(5) Uiso 0.36 1 d . P E 2
H22B H 0.7057 0.0085 0.2645 0.021 Uiso 0.36 1 calc R P E 2
C23A C 0.542(2) 0.0289(18) 0.2948(11) 0.013(4) Uiso 0.36 1 d . P E 2
H23A H 0.4827 0.0176 0.2556 0.016 Uiso 0.36 1 calc R P E 2
C24A C 0.520(3) 0.057(3) 0.3611(15) 0.033(7) Uiso 0.36 1 d . P E 2
H24A H 0.4454 0.0696 0.3742 0.040 Uiso 0.36 1 calc R P E 2
O1S O 0.3563(8) 0.0881(10) -0.0547(5) 0.092(3) Uani 1 1 d . . . .
C1S C 0.4482(9) 0.0370(12) -0.0861(6) 0.058(3) Uani 1 1 d . . . .
H1SA H 0.5228 0.0314 -0.0537 0.069 Uiso 1 1 calc R . . .
H1SB H 0.4672 0.0850 -0.1191 0.069 Uiso 1 1 calc R . . .
C2S C 0.3909(14) -0.0895(11) -0.1194(7) 0.080(5) Uani 1 1 d . . . .
H2SA H 0.4207 -0.1165 -0.1594 0.096 Uiso 1 1 calc R . . .
H2SB H 0.4041 -0.1489 -0.0891 0.096 Uiso 1 1 calc R . . .
C3S C 0.2569(11) -0.0589(12) -0.1347(7) 0.066(4) Uani 1 1 d . . . .
H3SA H 0.2362 -0.0362 -0.1790 0.079 Uiso 1 1 calc R . . .
H3SB H 0.2029 -0.1282 -0.1328 0.079 Uiso 1 1 calc R . . .
C4S C 0.2434(12) 0.0347(15) -0.0881(7) 0.081(4) Uani 1 1 d . . . .
H4SA H 0.1992 0.0054 -0.0567 0.097 Uiso 1 1 calc R . . .
H4SB H 0.1956 0.0938 -0.1098 0.097 Uiso 1 1 calc R . . .

loop_
_atom_site_aniso_label
_atom_site_aniso_U_11
_atom_site_aniso_U_22
_atom_site_aniso_U_33
_atom_site_aniso_U_23
_atom_site_aniso_U_13
_atom_site_aniso_U_12
W1 0.01751(15) 0.01843(16) 0.02021(17) 0.00163(12) 0.00719(12) 0.00247(12)
W2 0.02181(16) 0.01697(15) 0.01955(17) 0.00527(12) 0.00439(13) 0.00293(12)
W3 0.02390(17) 0.02016(16) 0.02456(18) 0.00816(13) 0.00572(14) 0.00726(13)
Dy1 0.01688(17) 0.01383(17) 0.01497(18) 0.00317(13) 0.00496(14) 0.00269(13)
O1 0.032(3) 0.023(3) 0.025(3) -0.004(2) 0.018(3) 0.003(2)
O2 0.022(3) 0.027(3) 0.031(3) 0.017(3) 0.008(2) 0.009(2)
O3 0.024(3) 0.021(3) 0.020(3) 0.005(2) 0.007(2) 0.006(2)
O4 0.023(3) 0.021(3) 0.023(3) 0.011(2) 0.010(2) 0.007(2)
O5 0.034(3) 0.014(3) 0.013(3) 0.000(2) -0.001(2) -0.001(2)
O6 0.020(3) 0.021(3) 0.016(3) 0.001(2) 0.002(2) 0.002(2)
O7 0.020(3) 0.017(3) 0.027(3) 0.006(2) 0.003(2) 0.007(2)
O8 0.017(3) 0.027(3) 0.020(3) 0.000(2) 0.003(2) 0.004(2)
O9 0.037(4) 0.054(4) 0.042(4) 0.026(3) 0.008(3) 0.019(3)
O10 0.021(3) 0.028(3) 0.046(4) 0.001(3) 0.011(3) -0.003(3)
O11 0.035(4) 0.038(4) 0.049(4) 0.004(3) -0.010(3) -0.016(3)
O12 0.039(4) 0.041(4) 0.024(3) -0.001(3) 0.010(3) 0.008(3)
O13 0.039(4) 0.034(4) 0.037(4) -0.006(3) -0.001(3) 0.011(3)
O14 0.039(4) 0.066(5) 0.060(5) 0.026(4) 0.025(4) 0.012(4)
C1 0.025(4) 0.011(3) 0.028(4) 0.008(3) 0.004(3) 0.003(3)
C2 0.022(4) 0.018(4) 0.025(4) 0.003(3) 0.016(3) 0.004(3)
C3 0.028(4) 0.024(4) 0.023(4) 0.007(3) 0.013(4) 0.002(3)
C4 0.022(4) 0.028(4) 0.031(5) 0.008(4) 0.013(4) 0.012(3)
C5 0.026(4) 0.026(4) 0.025(4) 0.005(3) 0.014(4) 0.007(4)
C6 0.034(5) 0.016(4) 0.033(5) 0.008(4) 0.015(4) 0.003(3)
C7 0.035(5) 0.029(5) 0.028(5) 0.007(4) 0.007(4) 0.010(4)
C8 0.034(5) 0.036(5) 0.034(5) 0.011(4) 0.006(4) 0.020(4)
C9 0.030(5) 0.027(5) 0.035(5) 0.014(4) -0.001(4) 0.009(4)
C10 0.027(4) 0.030(5) 0.028(5) 0.010(4) 0.009(4) 0.001(4)
C11 0.028(4) 0.015(4) 0.032(5) -0.005(3) 0.013(4) -0.001(3)
C12 0.014(4) 0.030(5) 0.035(5) 0.008(4) 0.009(4) 0.001(3)
C13 0.031(5) 0.022(4) 0.031(5) -0.001(4) 0.023(4) 0.004(3)
C14 0.026(4) 0.040(5) 0.020(4) 0.002(4) 0.008(4) -0.006(4)
C15 0.018(4) 0.018(4) 0.041(5) 0.002(4) 0.005(4) -0.003(3)
C16 0.072(8) 0.014(4) 0.029(5) 0.001(4) -0.017(5) 0.012(5)
C17 0.090(9) 0.014(4) 0.050(7) 0.006(4) 0.041(6) 0.000(5)
C18 0.026(5) 0.026(5) 0.056(7) 0.001(4) 0.010(4) -0.005(4)
C19 0.033(5) 0.021(4) 0.019(4) 0.005(3) -0.006(4) 0.008(3)
C21 0.037(3) 0.026(3) 0.038(3) 0.015(2) 0.008(3) 0.007(2)
C22 0.037(3) 0.026(3) 0.038(3) 0.015(2) 0.008(3) 0.007(2)
C25 0.038(5) 0.020(4) 0.023(4) 0.009(3) -0.001(4) 0.001(4)
C26 0.049(6) 0.032(5) 0.051(7) 0.019(5) 0.017(5) 0.000(5)
C27 0.045(6) 0.041(5) 0.038(5) 0.026(5) 0.025(5) 0.006(4)
C28 0.033(5) 0.025(4) 0.044(6) 0.002(4) 0.024(4) 0.004(4)
C29 0.033(5) 0.021(4) 0.025(4) 0.007(3) 0.003(4) 0.002(4)
C30 0.035(5) 0.038(5) 0.026(5) 0.003(4) -0.005(4) -0.008(4)
C31 0.043(5) 0.026(5) 0.025(5) -0.003(4) -0.002(4) -0.007(4)
C32 0.038(5) 0.012(4) 0.032(5) 0.007(3) 0.006(4) -0.004(3)
C33 0.012(4) 0.028(4) 0.039(5) 0.004(4) -0.002(4) 0.000(3)
C34 0.027(5) 0.065(7) 0.037(6) 0.010(5) 0.002(4) -0.003(5)
C35 0.033(5) 0.060(7) 0.041(6) 0.013(5) 0.013(5) -0.002(5)
C36 0.024(4) 0.047(6) 0.021(4) 0.012(4) 0.008(4) -0.004(4)
C37 0.015(4) 0.033(5) 0.065(7) 0.013(5) 0.001(4) 0.016(4)
C38 0.045(7) 0.036(6) 0.107(11) 0.010(7) -0.025(7) 0.010(5)
C39 0.030(5) 0.038(5) 0.040(6) 0.004(4) 0.005(4) 0.004(4)
C40 0.027(4) 0.022(4) 0.030(5) 0.002(4) 0.006(4) -0.001(3)
C41 0.024(4) 0.027(4) 0.022(4) -0.008(3) 0.007(3) 0.010(3)
C42 0.060(7) 0.072(8) 0.024(5) 0.004(5) 0.008(5) 0.026(6)
C43 0.039(5) 0.056(6) 0.023(5) 0.000(4) 0.009(4) 0.012(5)
C44 0.024(4) 0.058(6) 0.023(5) -0.004(4) 0.001(4) 0.017(4)
C20 0.037(3) 0.026(3) 0.038(3) 0.015(2) 0.008(3) 0.007(2)
C23 0.037(3) 0.026(3) 0.038(3) 0.015(2) 0.008(3) 0.007(2)
C24 0.037(3) 0.026(3) 0.038(3) 0.015(2) 0.008(3) 0.007(2)
O1S 0.050(5) 0.120(9) 0.100(8) -0.018(7) 0.020(5) -0.002(6)
C1S 0.027(5) 0.091(10) 0.059(8) 0.012(7) 0.019(5) 0.005(6)
C2S 0.143(14) 0.059(8) 0.070(9) 0.033(7) 0.071(9) 0.060(9)
C3S 0.050(7) 0.067(9) 0.079(10) -0.007(7) 0.021(7) 0.002(6)
C4S 0.056(8) 0.123(13) 0.055(9) -0.015(8) 0.010(7) -0.012(8)

loop_
_atom_type_symbol
_atom_type_description
_atom_type_scat_dispersion_real
_atom_type_scat_dispersion_imag
_atom_type_scat_source
C C 0.0033 0.0016 'International Tables Vol C Tables 4.2.6.8 and 6.1.1.4'
H H 0.0000 0.0000 'International Tables Vol C Tables 4.2.6.8 and 6.1.1.4'
O O 0.0106 0.0060 'International Tables Vol C Tables 4.2.6.8 and 6.1.1.4'
Dy Dy -0.1892 4.4098 'International Tables Vol C Tables 4.2.6.8 and 6.1.1.4'
W W -0.8490 6.8722 'International Tables Vol C Tables 4.2.6.8 and 6.1.1.4'

loop_
_geom_angle_atom_site_label_1
_geom_angle_atom_site_label_2
_geom_angle_atom_site_label_3
_geom_angle
C1 W1 C4 86.9(3)
C1 W1 C5 86.4(3)
C1 W1 C10 101.5(3)
C1 W1 C11 103.2(3)
C1 W1 C12 133.5(3)
C1 W1 C13 158.8(3)
C1 W1 C14 129.1(3)
C4 W1 C10 150.0(3)
C4 W1 C11 116.0(3)
C4 W1 C12 96.3(3)
C4 W1 C13 109.2(3)
C4 W1 C14 143.7(3)
C5 W1 C4 87.7(3)
C5 W1 C10 121.3(3)
C5 W1 C11 154.5(3)
C5 W1 C12 140.0(3)
C5 W1 C13 107.4(3)
C5 W1 C14 97.9(3)
C10 W1 C11 34.1(3)
C10 W1 C13 57.7(3)
C11 W1 C13 57.8(3)
C12 W1 C10 57.1(3)
C12 W1 C11 35.0(3)
C12 W1 C13 34.1(3)
C14 W1 C10 34.9(3)
C14 W1 C11 57.7(3)
C14 W1 C12 57.3(3)
C14 W1 C13 35.0(3)
C2 W2 C6 84.0(3)
C2 W2 C7 89.4(3)
C2 W2 C15 120.1(3)
C2 W2 C16 154.6(3)
C2 W2 C17 141.1(4)
C2 W2 C18 108.5(3)
C2 W2 C19 98.2(3)
C6 W2 C15 154.8(3)
C6 W2 C16 119.5(4)
C6 W2 C17 99.6(3)
C6 W2 C18 110.5(3)
C6 W2 C19 143.5(3)
C7 W2 C6 89.1(4)
C7 W2 C15 97.6(3)
C7 W2 C16 99.5(4)
C7 W2 C17 129.2(4)
C7 W2 C18 154.3(3)
C7 W2 C19 127.2(3)
C15 W2 C16 35.5(3)
C15 W2 C17 57.6(3)
C15 W2 C18 57.6(3)
C16 W2 C17 33.8(4)
C18 W2 C16 56.7(3)
C18 W2 C17 33.9(3)
C19 W2 C15 34.9(3)
C19 W2 C16 57.6(3)
C19 W2 C17 56.8(3)
C19 W2 C18 34.3(3)
C3 W3 C8 87.7(3)
C3 W3 C9 87.2(3)
C3 W3 C21 143.0(3)
C3 W3 C22 156.2(3)
C3 W3 C20 112.1(4)
C3 W3 C23 119.9(5)
C3 W3 C24 99.7(4)
C3 W3 C22A 129.2(6)
C3 W3 C23A 103.4(6)
C3 W3 C24A 107.3(8)
C8 W3 C21 129.2(3)
C8 W3 C22 100.1(3)
C8 W3 C20 157.0(5)
C8 W3 C23 103.0(5)
C8 W3 C24 134.1(5)
C8 W3 C22A 93.4(6)
C8 W3 C23A 117.9(6)
C8 W3 C24A 151.5(8)
C9 W3 C8 88.1(4)
C9 W3 C21 95.6(3)
C9 W3 C22 115.3(3)
C9 W3 C20 103.8(5)
C9 W3 C23 150.6(4)
C9 W3 C24 137.2(5)
C9 W3 C22A 143.6(6)
C9 W3 C23A 151.9(6)
C9 W3 C24A 116.1(8)
C21 W3 C20 31.5(4)
C21 W3 C23 56.3(4)
C21 W3 C24 54.8(4)
C22 W3 C21 33.9(3)
C22 W3 C20 57.1(4)
C22 W3 C23 36.5(5)
C22 W3 C24 58.9(4)
C20 W3 C23 57.6(6)
C24 W3 C20 34.5(6)
C24 W3 C23 35.0(5)
C22A W3 C21 56.2(6)
C22A W3 C22 28.8(6)
C23A W3 C21 60.3(6)
C23A W3 C22 53.1(6)
C23A W3 C22A 34.3(7)
C24A W3 C21 39.2(8)
C24A W3 C22 57.1(8)
C24A W3 C22A 58.2(9)
C24A W3 C23A 36.0(8)
O1 Dy1 O4 77.45(18)
O1 Dy1 O5 73.26(19)
O1 Dy1 O6 119.44(18)
O1 Dy1 O7 75.20(19)
O1 Dy1 O8 140.38(19)
O2 Dy1 O1 71.81(19)
O2 Dy1 O3 143.42(18)
O2 Dy1 O4 143.15(18)
O2 Dy1 O5 106.45(19)
O2 Dy1 O6 72.37(18)
O2 Dy1 O7 79.02(18)
O2 Dy1 O8 78.85(19)
O3 Dy1 O1 141.83(19)
O3 Dy1 O4 72.60(17)
O3 Dy1 O5 80.04(19)
O3 Dy1 O6 75.82(17)
O3 Dy1 O7 117.05(18)
O3 Dy1 O8 75.43(18)
O4 Dy1 O6 142.67(17)
O4 Dy1 O8 115.57(18)
O5 Dy1 O4 83.02(18)
O5 Dy1 O6 72.28(17)
O5 Dy1 O7 144.13(18)
O5 Dy1 O8 142.19(18)
O7 Dy1 O4 73.82(17)
O7 Dy1 O6 140.08(17)
O7 Dy1 O8 73.52(17)
O8 Dy1 O6 74.07(17)
C1 O1 Dy1 167.5(6)
C2 O2 Dy1 167.7(5)
C3 O3 Dy1 167.1(6)
C25 O4 Dy1 127.1(4)
C25 O4 C28 109.2(6)
C28 O4 Dy1 123.2(4)
C29 O5 Dy1 126.5(4)
C29 O5 C32 109.2(6)
C32 O5 Dy1 122.0(4)
C33 O6 Dy1 125.9(4)
C36 O6 Dy1 125.6(4)
C36 O6 C33 108.2(6)
C37 O7 Dy1 129.2(5)
C37 O7 C40 107.0(6)
C40 O7 Dy1 123.6(4)
C41 O8 Dy1 125.8(4)
C41 O8 C44 107.4(6)
C44 O8 Dy1 126.3(4)
O1 C1 W1 177.9(6)
O2 C2 W2 177.4(7)
O3 C3 W3 177.7(6)
O9 C4 W1 177.8(8)
O10 C5 W1 178.0(7)
O12 C6 W2 178.3(7)
O11 C7 W2 177.7(8)
O14 C8 W3 176.9(9)
O13 C9 W3 178.4(8)
W1 C10 H10 121.2
C11 C10 W1 73.0(5)
C11 C10 H10 125.6
C11 C10 C14 108.7(8)
C14 C10 W1 71.9(5)
C14 C10 H10 125.6
W1 C11 H11 120.3
C10 C11 W1 73.0(4)
C10 C11 H11 126.5
C10 C11 C12 107.0(7)
C12 C11 W1 72.1(4)
C12 C11 H11 126.5
W1 C12 H12 120.0
C11 C12 W1 72.9(4)
C11 C12 H12 125.3
C13 C12 W1 73.5(4)
C13 C12 C11 109.4(7)
C13 C12 H12 125.3
W1 C13 H13 121.2
C12 C13 W1 72.5(4)
C12 C13 H13 126.4
C12 C13 C14 107.2(7)
C14 C13 W1 71.8(4)
C14 C13 H13 126.4
W1 C14 H14 119.3
C10 C14 W1 73.2(5)
C10 C14 C13 107.6(8)
C10 C14 H14 126.2
C13 C14 W1 73.2(4)
C13 C14 H14 126.2
W2 C15 H15 119.8
C16 C15 W2 72.9(5)
C16 C15 H15 127.1
C19 C15 W2 72.2(5)
C19 C15 H15 127.1
C19 C15 C16 105.8(8)
W2 C16 H16 120(7)
C15 C16 W2 71.6(5)
C15 C16 H16 134(7)
C17 C16 W2 73.6(5)
C17 C16 C15 107.9(8)
C17 C16 H16 119(7)
W2 C17 H17 121.1
C16 C17 W2 72.6(5)
C16 C17 H17 125.5
C16 C17 C18 109.1(8)
C18 C17 W2 72.5(5)
C18 C17 H17 125.5
W2 C18 H18 120.4
C17 C18 W2 73.6(5)
C17 C18 H18 125.8
C17 C18 C19 108.3(8)
C19 C18 W2 71.9(5)
C19 C18 H18 125.8
W2 C19 H19 119.5
C15 C19 W2 72.9(5)
C15 C19 H19 125.6
C18 C19 W2 73.8(5)
C18 C19 C15 108.9(8)
C18 C19 H19 125.6
W3 C21 H21 121.8
W3 C21 H21A 130.1
C22 C21 W3 72.9(5)
C22 C21 H21 121.8
C22 C21 H21A 130.1
C22 C21 C24A 98.3(13)
C20 C21 W3 75.4(8)
C20 C21 H21 121.8
C20 C21 C22 116.5(12)
C24A C21 W3 68.8(11)
C24A C21 H21A 130.1
W3 C22 H22 127.9
W3 C22 H22A 119.7
C21 C22 W3 73.2(5)
C21 C22 H22 127.9
C21 C22 H22A 119.7
C21 C22 C23 102.7(10)
C23 C22 W3 73.0(7)
C23 C22 H22 127.9
C22A C22 W3 74.6(12)
C22A C22 C21 120.4(14)
C22A C22 H22A 119.7
O4 C25 H25A 111.1
O4 C25 H25B 111.1
O4 C25 C26 103.4(7)
H25A C25 H25B 109.0
C26 C25 H25A 111.1
C26 C25 H25B 111.1
C25 C26 H26A 111.3
C25 C26 H26B 111.3
H26A C26 H26B 109.2
C27 C26 C25 102.5(7)
C27 C26 H26A 111.3
C27 C26 H26B 111.3
C26 C27 H27A 111.0
C26 C27 H27B 111.0
C26 C27 C28 103.6(7)
H27A C27 H27B 109.0
C28 C27 H27A 111.0
C28 C27 H27B 111.0
O4 C28 C27 105.6(7)
O4 C28 H28A 110.6
O4 C28 H28B 110.6
C27 C28 H28A 110.6
C27 C28 H28B 110.6
H28A C28 H28B 108.8
O5 C29 H29A 110.7
O5 C29 H29B 110.7
O5 C29 C30 105.1(6)
H29A C29 H29B 108.8
C30 C29 H29A 110.7
C30 C29 H29B 110.7
C29 C30 H30A 111.4
C29 C30 H30B 111.4
C29 C30 C31 101.8(7)
H30A C30 H30B 109.3
C31 C30 H30A 111.4
C31 C30 H30B 111.4
C30 C31 H31A 111.1
C30 C31 H31B 111.1
C30 C31 C32 103.1(7)
H31A C31 H31B 109.1
C32 C31 H31A 111.1
C32 C31 H31B 111.1
O5 C32 C31 104.6(6)
O5 C32 H32A 110.8
O5 C32 H32B 110.8
C31 C32 H32A 110.8
C31 C32 H32B 110.8
H32A C32 H32B 108.9
O6 C33 H33A 110.6
O6 C33 H33B 110.6
O6 C33 C34 105.5(7)
H33A C33 H33B 108.8
C34 C33 H33A 110.6
C34 C33 H33B 110.6
C33 C34 H34A 111.3
C33 C34 H34B 111.3
C33 C34 C35 102.5(7)
H34A C34 H34B 109.2
C35 C34 H34A 111.3
C35 C34 H34B 111.3
C34 C35 H35A 111.5
C34 C35 H35B 111.5
H35A C35 H35B 109.3
C36 C35 C34 101.5(7)
C36 C35 H35A 111.5
C36 C35 H35B 111.5
O6 C36 C35 106.1(7)
O6 C36 H36A 110.5
O6 C36 H36B 110.5
C35 C36 H36A 110.5
C35 C36 H36B 110.5
H36A C36 H36B 108.7
O7 C37 H37A 109.9
O7 C37 H37B 109.9
O7 C37 C38 109.0(8)
H37A C37 H37B 108.3
C38 C37 H37A 109.9
C38 C37 H37B 109.9
C37 C38 H38A 110.4
C37 C38 H38B 110.4
C37 C38 C39 106.8(8)
H38A C38 H38B 108.6
C39 C38 H38A 110.4
C39 C38 H38B 110.4
C38 C39 H39A 110.9
C38 C39 H39B 110.9
C38 C39 C40 104.2(8)
H39A C39 H39B 108.9
C40 C39 H39A 110.9
C40 C39 H39B 110.9
O7 C40 C39 105.9(7)
O7 C40 H40A 110.5
O7 C40 H40B 110.5
C39 C40 H40A 110.5
C39 C40 H40B 110.5
H40A C40 H40B 108.7
O8 C41 H41A 110.3
O8 C41 H41B 110.3
O8 C41 C42 107.1(7)
H41A C41 H41B 108.6
C42 C41 H41A 110.3
C42 C41 H41B 110.3
C41 C42 H42A 110.5
C41 C42 H42B 110.5
C41 C42 C43 106.3(8)
H42A C42 H42B 108.7
C43 C42 H42A 110.5
C43 C42 H42B 110.5
C42 C43 H43A 111.1
C42 C43 H43B 111.1
H43A C43 H43B 109.1
C44 C43 C42 103.2(8)
C44 C43 H43A 111.1
C44 C43 H43B 111.1
O8 C44 C43 105.3(7)
O8 C44 H44A 110.7
O8 C44 H44B 110.7
C43 C44 H44A 110.7
C43 C44 H44B 110.7
H44A C44 H44B 108.8
W3 C20 H20 120.4
C21 C20 W3 73.1(8)
C21 C20 H20 126.4
C21 C20 C24 107.1(14)
C24 C20 W3 71.9(8)
C24 C20 H20 126.4
W3 C23 H23 122.5
C22 C23 W3 70.5(7)
C22 C23 H23 127.3
C24 C23 W3 71.5(8)
C24 C23 C22 105.3(13)
C24 C23 H23 127.3
W3 C24 H24 118.9
C20 C24 W3 73.6(8)
C20 C24 C23 108.2(14)
C20 C24 H24 125.9
C23 C24 W3 73.5(8)
C23 C24 H24 125.9
W3 C22A H22B 117.9
C22 C22A W3 76.6(13)
C22 C22A H22B 124.7
C22 C22A C23A 111(2)
C23A C22A W3 72.5(13)
C23A C22A H22B 124.7
W3 C23A H23A 120.7
C22A C23A W3 73.3(12)
C22A C23A H23A 126.3
C22A C23A C24A 107(2)
C24A C23A W3 71.5(14)
C24A C23A H23A 126.3
W3 C24A H24A 119.4
C21 C24A W3 72.0(11)
C21 C24A H24A 128.4
C23A C24A W3 72.4(14)
C23A C24A C21 103(2)
C23A C24A H24A 128.4
C4S O1S C1S 108.4(10)
O1S C1S H1SA 110.8
O1S C1S H1SB 110.8
O1S C1S C2S 104.5(9)
H1SA C1S H1SB 108.9
C2S C1S H1SA 110.8
C2S C1S H1SB 110.8
C1S C2S H2SA 112.2
C1S C2S H2SB 112.2
H2SA C2S H2SB 109.8
C3S C2S C1S 97.9(9)
C3S C2S H2SA 112.2
C3S C2S H2SB 112.2
C2S C3S H3SA 110.2
C2S C3S H3SB 110.2
H3SA C3S H3SB 108.5
C4S C3S C2S 107.5(12)
C4S C3S H3SA 110.2
C4S C3S H3SB 110.2
O1S C4S H4SA 109.5
O1S C4S H4SB 109.5
C3S C4S O1S 110.7(12)
C3S C4S H4SA 109.5
C3S C4S H4SB 109.5
H4SA C4S H4SB 108.1

loop_
_geom_bond_atom_site_label_1
_geom_bond_atom_site_label_2
_geom_bond_distance
W1 C1 1.875(8)
W1 C4 1.954(8)
W1 C5 1.939(8)
W1 C10 2.378(8)
W1 C11 2.378(7)
W1 C12 2.367(7)
W1 C13 2.380(7)
W1 C14 2.361(8)
W2 C2 1.880(8)
W2 C6 1.943(8)
W2 C7 1.940(9)
W2 C15 2.349(8)
W2 C16 2.366(9)
W2 C17 2.378(8)
W2 C18 2.364(9)
W2 C19 2.341(8)
W3 C3 1.895(8)
W3 C8 1.944(9)
W3 C9 1.944(10)
W3 C21 2.369(8)
W3 C22 2.366(8)
W3 C20 2.396(15)
W3 C23 2.400(16)
W3 C24 2.374(14)
W3 C22A 2.34(2)
W3 C23A 2.33(2)
W3 C24A 2.32(3)
Dy1 O1 2.320(5)
Dy1 O2 2.267(5)
Dy1 O3 2.270(5)
Dy1 O4 2.428(5)
Dy1 O5 2.384(5)
Dy1 O6 2.462(5)
Dy1 O7 2.385(5)
Dy1 O8 2.432(5)
O1 C1 1.220(9)
O2 C2 1.210(9)
O3 C3 1.217(9)
O4 C25 1.456(9)
O4 C28 1.471(9)
O5 C29 1.446(9)
O5 C32 1.468(8)
O6 C33 1.465(9)
O6 C36 1.457(9)
O7 C37 1.449(9)
O7 C40 1.458(9)
O8 C41 1.460(9)
O8 C44 1.460(10)
O9 C4 1.158(9)
O10 C5 1.174(9)
O11 C7 1.162(10)
O12 C6 1.175(9)
O13 C9 1.164(10)
O14 C8 1.156(10)
C10 H10 0.9300
C10 C11 1.394(12)
C10 C14 1.420(12)
C11 H11 0.9300
C11 C12 1.426(11)
C12 H12 0.9300
C12 C13 1.390(12)
C13 H13 0.9300
C13 C14 1.425(12)
C14 H14 0.9300
C15 H15 0.9300
C15 C16 1.437(13)
C15 C19 1.407(11)
C16 H16 0.83(10)
C16 C17 1.377(15)
C17 H17 0.9300
C17 C18 1.382(14)
C18 H18 0.9300
C18 C19 1.387(12)
C19 H19 0.9300
C21 H21 0.9800
C21 H21A 0.9800
C21 C22 1.383(12)
C21 C20 1.294(18)
C21 C24A 1.57(3)
C22 H22 0.9800
C22 H22A 0.9800
C22 C23 1.495(19)
C22 C22A 1.17(2)
C25 H25A 0.9700
C25 H25B 0.9700
C25 C26 1.545(12)
C26 H26A 0.9700
C26 H26B 0.9700
C26 C27 1.482(13)
C27 H27A 0.9700
C27 H27B 0.9700
C27 C28 1.494(11)
C28 H28A 0.9700
C28 H28B 0.9700
C29 H29A 0.9700
C29 H29B 0.9700
C29 C30 1.504(11)
C30 H30A 0.9700
C30 H30B 0.9700
C30 C31 1.505(12)
C31 H31A 0.9700
C31 H31B 0.9700
C31 C32 1.523(12)
C32 H32A 0.9700
C32 H32B 0.9700
C33 H33A 0.9700
C33 H33B 0.9700
C33 C34 1.486(12)
C34 H34A 0.9700
C34 H34B 0.9700
C34 C35 1.526(13)
C35 H35A 0.9700
C35 H35B 0.9700
C35 C36 1.493(12)
C36 H36A 0.9700
C36 H36B 0.9700
C37 H37A 0.9700
C37 H37B 0.9700
C37 C38 1.459(13)
C38 H38A 0.9700
C38 H38B 0.9700
C38 C39 1.481(14)
C39 H39A 0.9700
C39 H39B 0.9700
C39 C40 1.509(12)
C40 H40A 0.9700
C40 H40B 0.9700
C41 H41A 0.9700
C41 H41B 0.9700
C41 C42 1.476(12)
C42 H42A 0.9700
C42 H42B 0.9700
C42 C43 1.499(13)
C43 H43A 0.9700
C43 H43B 0.9700
C43 C44 1.488(11)
C44 H44A 0.9700
C44 H44B 0.9700
C20 H20 0.9300
C20 C24 1.42(2)
C23 H23 0.9300
C23 C24 1.44(2)
C24 H24 0.9300
C22A H22B 0.9300
C22A C23A 1.38(3)
C23A H23A 0.9300
C23A C24A 1.44(3)
C24A H24A 0.9300
O1S C1S 1.421(13)
O1S C4S 1.378(14)
C1S H1SA 0.9700
C1S H1SB 0.9700
C1S C2S 1.546(17)
C2S H2SA 0.9700
C2S H2SB 0.9700
C2S C3S 1.528(17)
C3S H3SA 0.9700
C3S H3SB 0.9700
C3S C4S 1.368(17)
C4S H4SA 0.9700
C4S H4SB 0.9700

loop_
_geom_torsion_atom_site_label_1
_geom_torsion_atom_site_label_2
_geom_torsion_atom_site_label_3
_geom_torsion_atom_site_label_4
_geom_torsion
W1 C10 C11 C12 -64.5(5)
W1 C10 C14 C13 65.7(5)
W1 C11 C12 C13 -64.9(5)
W1 C12 C13 C14 -63.8(5)
W1 C13 C14 C10 -65.7(5)
W2 C15 C16 C17 -65.2(6)
W2 C15 C19 C18 65.6(6)
W2 C16 C17 C18 -63.8(7)
W2 C17 C18 C19 -64.0(6)
W2 C18 C19 C15 -65.0(6)
W3 C21 C22 C23 -67.5(7)
W3 C21 C22 C22A -60.0(15)
W3 C21 C20 C24 64.3(9)
W3 C21 C24A C23A 66.3(15)
W3 C22 C23 C24 -63.5(9)
W3 C22 C22A C23A -65.1(16)
W3 C20 C24 C23 65.9(9)
W3 C23 C24 C20 -66.0(10)
W3 C22A C23A C24A -63.9(16)
W3 C23A C24A C21 -66.0(13)
Dy1 O4 C25 C26 -156.1(5)
Dy1 O4 C28 C27 -179.3(5)
Dy1 O5 C29 C30 177.5(5)
Dy1 O5 C32 C31 158.4(5)
Dy1 O6 C33 C34 -173.3(6)
Dy1 O6 C36 C35 -160.9(6)
Dy1 O7 C37 C38 176.0(7)
Dy1 O7 C40 C39 -161.9(5)
Dy1 O8 C41 C42 -163.3(6)
Dy1 O8 C44 C43 145.8(6)
O4 C25 C26 C27 -34.4(9)
O5 C29 C30 C31 36.5(9)
O6 C33 C34 C35 -33.0(10)
O7 C37 C38 C39 -9.5(13)
O8 C41 C42 C43 11.7(11)
C10 C11 C12 W1 65.1(5)
C10 C11 C12 C13 0.2(9)
C11 C10 C14 W1 -64.2(6)
C11 C10 C14 C13 1.5(9)
C11 C12 C13 W1 64.6(5)
C11 C12 C13 C14 0.8(9)
C12 C13 C14 W1 64.3(5)
C12 C13 C14 C10 -1.4(9)
C14 C10 C11 W1 63.5(5)
C14 C10 C11 C12 -1.0(9)
C15 C16 C17 W2 63.9(6)
C15 C16 C17 C18 0.0(10)
C16 C15 C19 W2 -65.7(6)
C16 C15 C19 C18 -0.1(9)
C16 C17 C18 W2 63.9(7)
C16 C17 C18 C19 -0.1(11)
C17 C18 C19 W2 65.1(6)
C17 C18 C19 C15 0.1(10)
C19 C15 C16 W2 65.2(6)
C19 C15 C16 C17 0.0(10)
C21 C22 C23 W3 67.7(6)
C21 C22 C23 C24 4.2(12)
C21 C22 C22A W3 59.3(11)
C21 C22 C22A C23A -6(2)
C21 C20 C24 W3 -65.1(9)
C21 C20 C24 C23 0.8(15)
C22 C21 C20 W3 -62.0(8)
C22 C21 C20 C24 2.3(15)
C22 C21 C24A W3 -68.0(7)
C22 C21 C24A C23A -1.6(18)
C22 C23 C24 W3 62.8(8)
C22 C23 C24 C20 -3.1(14)
C22 C22A C23A W3 67.8(16)
C22 C22A C23A C24A 4(3)
C25 O4 C28 C27 7.9(9)
C25 C26 C27 C28 39.4(10)
C26 C27 C28 O4 -30.0(10)
C28 O4 C25 C26 16.3(9)
C29 O5 C32 C31 -5.6(8)
C29 C30 C31 C32 -39.4(9)
C30 C31 C32 O5 28.2(9)
C32 O5 C29 C30 -19.4(9)
C33 O6 C36 C35 12.7(9)
C33 C34 C35 C36 39.9(10)
C34 C35 C36 O6 -32.5(10)
C36 O6 C33 C34 13.1(9)
C37 O7 C40 C39 21.8(9)
C37 C38 C39 C40 22.3(13)
C38 C39 C40 O7 -27.1(10)
C40 O7 C37 C38 -7.9(11)
C41 O8 C44 C43 -26.5(9)
C41 C42 C43 C44 -27.3(11)
C42 C43 C44 O8 32.9(10)
C44 O8 C41 C42 9.1(9)
C20 C21 C22 W3 63.4(9)
C20 C21 C22 C23 -4.1(13)
C22A C23A C24A W3 65.0(15)
C22A C23A C24A C21 -1(2)
C24A C21 C22 W3 64.7(11)
C24A C21 C22 C22A 4.7(19)
O1S C1S C2S C3S 31.9(12)
C1S O1S C4S C3S 7.4(17)
C1S C2S C3S C4S -28.3(14)
C2S C3S C4S O1S 14.8(17)
C4S O1S C1S C2S -25.9(14)
